data_2243012
loop_
_publ_author_name
'Peloquin, Andrew J.'
'Balaich, Gary J.'
'Iacono, Scott T.'

_publ_section_title
;
 Syntheses, crystal structures and Hirshfeld surface analyses of
 (3a<i>R</i>,4<i>S</i>,7<i>R</i>,7a<i>S</i>)-2-(perfluoropyridin-4-yl)-3a,4,7,7a-tetrahydro-4,7-methanoisoindole-1,3-dione
 and
 (3a<i>R</i>,4<i>S</i>,7<i>R</i>,7a<i>S</i>)-2-[(perfluoropyridin-4-yl)oxy]-3a,4,7,7a-tetrahydro-4,7-methanoisoindole-1,3-dione
;
_journal_coeditor_code HB7832
_journal_issue 8
_journal_name_full 'Acta Crystallographica Section E'
_journal_page_first 1153
_journal_page_last 1157
_journal_paper_doi 10.1107/S2056989019009769
_journal_volume 75
_journal_year 2019
_chemical_formula_iupac 'C14 H8 F4 N2 O2'
_chemical_formula_moiety 'C14 H8 F4 N2 O2'
_chemical_formula_sum 'C14 H8 F4 N2 O2'
_chemical_formula_weight 312.22
_chemical_name_common
(3a<i>R</i>,4<i>S</i>,7<i>R</i>,7a<i>S</i>)-2-(Perfluoropyridin-4-yl)-3a,4,7,7a-tetrahydro-4,7-methanoisoindole-1,3-dione
_space_group_crystal_system triclinic
_space_group_IT_number 2
_space_group_name_Hall '-P 1'
_space_group_name_H-M_alt 'P -1'
_symmetry_space_group_name_Hall '-P 1'
_symmetry_space_group_name_H-M 'P -1'
_atom_sites_solution_hydrogens geom
_atom_sites_solution_primary direct
_cell_angle_alpha 78.844(10)
_cell_angle_beta 80.165(10)
_cell_angle_gamma 87.242(10)
_cell_formula_units_Z 4
_cell_length_a 7.0347(15)
_cell_length_b 10.256(2)
_cell_length_c 18.129(4)
_cell_measurement_reflns_used 9823
_cell_measurement_temperature 100.(2)
_cell_measurement_theta_max 30.7139
_cell_measurement_theta_min 2.5161
_cell_volume 1264.2(5)
_computing_cell_refinement
;
SAINT (Bruker, 2017)
;
_computing_data_collection
;
APEX3 (Bruker, 2017)
;
_computing_data_reduction
;
SAINT (Bruker, 2017)
;
_computing_molecular_graphics
;
Mercury (Macrae <i>et al.</i>, 2008)
;
_computing_publication_material
;
publCIF (Westrip, 2010)
;
_computing_structure_refinement
;
SHELXL2016 (Sheldrick, 2015b)
;
_computing_structure_solution
;
SHELXT (Sheldrick, 2015<i>a</i>)
;
_diffrn_ambient_temperature 100.(2)
_diffrn_detector_area_resol_mean 8.3333
_diffrn_measured_fraction_theta_full 0.996
_diffrn_measured_fraction_theta_max 0.996
_diffrn_measurement_device_type 'Bruker SMART APEX CCD'
_diffrn_measurement_method 'Omega Scans'
_diffrn_radiation_monochromator graphite
_diffrn_radiation_type 'Mo K\a'
_diffrn_radiation_wavelength 0.71073
_diffrn_reflns_av_R_equivalents 0.0339
_diffrn_reflns_av_unetI/netI 0.0193
_diffrn_reflns_limit_h_max 10
_diffrn_reflns_limit_h_min -10
_diffrn_reflns_limit_k_max 14
_diffrn_reflns_limit_k_min -14
_diffrn_reflns_limit_l_max 25
_diffrn_reflns_limit_l_min -25
_diffrn_reflns_number 72226
_diffrn_reflns_theta_full 30.51
_diffrn_reflns_theta_max 30.51
_diffrn_reflns_theta_min 2.02
_diffrn_source 'fine focus sealed tube'
_exptl_absorpt_coefficient_mu 0.151
_exptl_absorpt_correction_T_max 0.97
_exptl_absorpt_correction_T_min 0.89
_exptl_absorpt_correction_type multi-scan
_exptl_absorpt_process_details
;
(SADABS; Bruker, 2017)
;
_exptl_crystal_colour 'clear colourless'
_exptl_crystal_density_diffrn 1.640
_exptl_crystal_density_method 'not measured'
_exptl_crystal_description 'rectangular prism'
_exptl_crystal_F_000 632
_exptl_crystal_size_max 0.259
_exptl_crystal_size_mid 0.234
_exptl_crystal_size_min 0.195
_refine_diff_density_max 1.774
_refine_diff_density_min -0.414
_refine_ls_extinction_method none
_refine_ls_goodness_of_fit_ref 1.023
_refine_ls_hydrogen_treatment constr
_refine_ls_matrix_type full
_refine_ls_number_parameters 397
_refine_ls_number_reflns 7674
_refine_ls_number_restraints 0
_refine_ls_restrained_S_all 1.023
_refine_ls_R_factor_all 0.0553
_refine_ls_R_factor_gt 0.0447
_refine_ls_shift/su_max 0.001
_refine_ls_shift/su_mean 0.000
_refine_ls_structure_factor_coef Fsqd
_refine_ls_weighting_details 'w=1/[\s^2^(Fo^2^)+(0.0625P)^2^+0.7892P] where P=(Fo^2^+2Fc^2^)/3'
_refine_ls_weighting_scheme calc
_refine_ls_wR_factor_gt 0.1160
_refine_ls_wR_factor_ref 0.1259
_reflns_number_gt 6373
_reflns_number_total 7674
_reflns_threshold_expression 'I > 2\s(I)'
_cod_data_source_file hb7832sup1.cif
_cod_data_source_block I
_cod_database_code 2243012

loop_
_space_group_symop_operation_xyz
'x, y, z'
'-x, -y, -z'

loop_
_atom_site_type_symbol
_atom_site_label
_atom_site_fract_x
_atom_site_fract_y
_atom_site_fract_z
_atom_site_U_iso_or_equiv
_atom_site_adp_type
_atom_site_calc_flag
_atom_site_occupancy
F F1 -0.32163(13) 0.66535(9) 0.80280(6) 0.0299(2) Uani d 1
F F2 -0.04925(12) 0.46899(8) 0.81310(5) 0.02556(18) Uani d 1
F F3 0.29897(13) 0.74112(9) 0.92385(5) 0.02742(19) Uani d 1
F F4 0.01062(15) 0.92480(9) 0.90912(6) 0.0340(2) Uani d 1
F F5 0.40224(14) 0.92684(9) 0.76901(5) 0.02754(19) Uani d 1
F F6 0.72380(12) 0.90629(9) 0.66496(5) 0.02446(18) Uani d 1
F F7 0.34503(12) 0.67973(9) 0.53929(5) 0.02272(17) Uani d 1
F F8 0.04320(12) 0.70789(9) 0.64982(5) 0.02795(19) Uani d 1
O O1 0.27798(16) 0.45448(11) 1.00080(6) 0.0269(2) Uani d 1
O O2 0.34535(16) 0.50335(10) 0.74150(6) 0.0233(2) Uani d 1
O O3 0.71312(14) 0.54609(9) 0.56707(6) 0.02119(19) Uani d 1
O O4 0.75913(15) 0.99783(9) 0.49291(6) 0.02099(19) Uani d 1
N N1 -0.15423(18) 0.79402(12) 0.85635(7) 0.0235(2) Uani d 1
N N2 0.28410(16) 0.50134(11) 0.87085(6) 0.0178(2) Uani d 1
N N3 0.22520(17) 0.81750(11) 0.70839(7) 0.0208(2) Uani d 1
N N4 0.70733(15) 0.77544(10) 0.54298(6) 0.0154(2) Uani d 1
C C1 -0.16515(19) 0.68212(14) 0.83262(8) 0.0214(3) Uani d 1
C C2 -0.02687(19) 0.58195(13) 0.83713(8) 0.0192(2) Uani d 1
C C3 0.13494(18) 0.59829(13) 0.86851(7) 0.0172(2) Uani d 1
C C4 0.1460(2) 0.71642(14) 0.89443(7) 0.0204(2) Uani d 1
C C5 -0.0016(2) 0.80966(14) 0.88622(8) 0.0237(3) Uani d 1
C C6 0.3481(2) 0.43565(14) 0.93807(7) 0.0201(2) Uani d 1
C C7 0.5095(2) 0.34170(14) 0.91564(8) 0.0214(3) Uani d 1
H H7 0.632591 0.364803 0.930317 0.026 Uiso calc 1
C C8 0.4631(3) 0.19043(16) 0.94528(9) 0.0332(3) Uani d 1
H H8 0.479722 0.15207 0.998913 0.04 Uiso calc 1
C C9 0.2739(3) 0.16766(17) 0.92242(10) 0.0355(4) Uani d 1
H H9 0.157787 0.146875 0.9574 0.043 Uiso calc 1
C C10 0.2883(3) 0.17988(17) 0.84872(10) 0.0335(3) Uani d 1
H H10 0.188245 0.170573 0.821019 0.04 Uiso calc 1
C C11 0.4917(2) 0.21108(14) 0.81733(9) 0.0269(3) Uani d 1
H H11 0.535408 0.194148 0.764515 0.032 Uiso calc 1
C C12 0.52885(19) 0.35524(13) 0.82814(8) 0.0191(2) Uani d 1
H H12 0.661556 0.384198 0.802588 0.023 Uiso calc 1
C C13 0.38067(19) 0.45892(13) 0.80420(7) 0.0176(2) Uani d 1
C C14 0.6008(3) 0.13049(17) 0.87797(12) 0.0400(4) Uani d 1
H H14A 0.737652 0.155649 0.871307 0.048 Uiso calc 1
H H14B 0.5897 0.033186 0.88305 0.048 Uiso calc 1
C C15 0.3933(2) 0.86501(13) 0.71103(7) 0.0201(2) Uani d 1
C C16 0.55752(19) 0.85513(13) 0.65845(7) 0.0181(2) Uani d 1
C C17 0.54593(18) 0.79044(12) 0.59868(7) 0.0157(2) Uani d 1
C C18 0.36863(19) 0.73991(12) 0.59592(7) 0.0169(2) Uani d 1
C C19 0.21476(19) 0.75621(13) 0.65218(8) 0.0195(2) Uani d 1
C C20 0.77807(18) 0.64904(12) 0.52953(7) 0.0164(2) Uani d 1
C C21 0.93999(18) 0.67181(12) 0.46283(7) 0.0167(2) Uani d 1
H H21 1.0639 0.631685 0.477318 0.02 Uiso calc 1
C C22 0.8943(2) 0.62467(13) 0.39011(7) 0.0197(2) Uani d 1
H H22 0.919783 0.528529 0.388159 0.024 Uiso calc 1
C C23 0.6930(2) 0.67662(14) 0.38012(8) 0.0225(3) Uani d 1
H H23 0.580506 0.624899 0.387553 0.027 Uiso calc 1
C C24 0.7034(2) 0.80880(14) 0.35888(8) 0.0235(3) Uani d 1
H H24 0.598626 0.867847 0.348918 0.028 Uiso calc 1
C C25 0.9114(2) 0.84821(13) 0.35344(8) 0.0223(3) Uani d 1
H H25 0.950085 0.936047 0.320653 0.027 Uiso calc 1
C C26 0.95440(19) 0.82471(12) 0.43732(7) 0.0176(2) Uani d 1
H H26 1.085803 0.856148 0.438844 0.021 Uiso calc 1
C C27 0.80172(18) 0.88246(12) 0.49164(7) 0.0164(2) Uani d 1
C C28 1.0183(2) 0.72422(15) 0.32846(8) 0.0263(3) Uani d 1
H H28A 1.004935 0.715936 0.276088 0.032 Uiso calc 1
H H28B 1.156118 0.719809 0.334083 0.032 Uiso calc 1

loop_
_atom_site_aniso_label
_atom_site_aniso_U_11
_atom_site_aniso_U_22
_atom_site_aniso_U_33
_atom_site_aniso_U_12
_atom_site_aniso_U_13
_atom_site_aniso_U_23
F1 0.0193(4) 0.0288(5) 0.0432(5) -0.0001(3) -0.0118(4) -0.0050(4)
F2 0.0233(4) 0.0211(4) 0.0368(5) -0.0025(3) -0.0098(3) -0.0115(3)
F3 0.0301(5) 0.0295(4) 0.0273(4) -0.0059(4) -0.0112(4) -0.0099(4)
F4 0.0406(5) 0.0235(4) 0.0406(5) -0.0017(4) -0.0029(4) -0.0158(4)
F5 0.0396(5) 0.0255(4) 0.0190(4) -0.0009(4) -0.0005(3) -0.0116(3)
F6 0.0252(4) 0.0264(4) 0.0253(4) -0.0041(3) -0.0062(3) -0.0109(3)
F7 0.0219(4) 0.0269(4) 0.0230(4) -0.0013(3) -0.0059(3) -0.0114(3)
F8 0.0181(4) 0.0307(5) 0.0352(5) -0.0019(3) -0.0016(3) -0.0086(4)
O1 0.0308(5) 0.0333(6) 0.0160(4) -0.0034(4) -0.0036(4) -0.0031(4)
O2 0.0312(5) 0.0217(5) 0.0169(4) 0.0030(4) -0.0050(4) -0.0036(4)
O3 0.0229(5) 0.0152(4) 0.0238(5) 0.0005(3) -0.0014(4) -0.0020(4)
O4 0.0255(5) 0.0145(4) 0.0242(5) 0.0000(3) -0.0055(4) -0.0054(4)
N1 0.0226(6) 0.0203(5) 0.0254(6) -0.0001(4) 0.0005(4) -0.0031(4)
N2 0.0188(5) 0.0197(5) 0.0148(5) -0.0010(4) -0.0036(4) -0.0025(4)
N3 0.0246(6) 0.0153(5) 0.0201(5) 0.0027(4) 0.0003(4) -0.0017(4)
N4 0.0174(5) 0.0132(4) 0.0161(5) 0.0007(4) -0.0024(4) -0.0043(4)
C1 0.0169(6) 0.0224(6) 0.0241(6) -0.0026(5) -0.0020(5) -0.0027(5)
C2 0.0194(6) 0.0184(6) 0.0202(6) -0.0034(4) -0.0024(5) -0.0049(5)
C3 0.0173(6) 0.0189(6) 0.0147(5) -0.0018(4) -0.0013(4) -0.0021(4)
C4 0.0220(6) 0.0234(6) 0.0166(5) -0.0042(5) -0.0025(5) -0.0053(5)
C5 0.0276(7) 0.0197(6) 0.0236(6) -0.0025(5) 0.0008(5) -0.0075(5)
C6 0.0221(6) 0.0218(6) 0.0172(5) -0.0057(5) -0.0063(5) -0.0012(5)
C7 0.0242(6) 0.0210(6) 0.0207(6) -0.0008(5) -0.0099(5) -0.0024(5)
C8 0.0500(10) 0.0231(7) 0.0274(7) -0.0034(6) -0.0171(7) 0.0037(6)
C9 0.0504(10) 0.0253(7) 0.0336(8) -0.0101(7) -0.0105(7) -0.0069(6)
C10 0.0407(9) 0.0289(8) 0.0327(8) -0.0103(7) -0.0069(7) -0.0072(6)
C11 0.0374(8) 0.0175(6) 0.0303(7) 0.0006(5) -0.0164(6) -0.0064(5)
C12 0.0197(6) 0.0179(6) 0.0213(6) -0.0004(4) -0.0067(5) -0.0048(5)
C13 0.0194(6) 0.0167(5) 0.0172(5) -0.0037(4) -0.0024(4) -0.0039(4)
C14 0.0480(10) 0.0213(7) 0.0546(11) 0.0049(7) -0.0255(9) -0.0033(7)
C15 0.0297(7) 0.0146(5) 0.0160(5) 0.0019(5) -0.0026(5) -0.0047(4)
C16 0.0220(6) 0.0155(5) 0.0181(5) 0.0002(4) -0.0055(5) -0.0042(4)
C17 0.0188(6) 0.0128(5) 0.0151(5) 0.0021(4) -0.0029(4) -0.0025(4)
C18 0.0201(6) 0.0147(5) 0.0168(5) 0.0020(4) -0.0047(4) -0.0041(4)
C19 0.0191(6) 0.0163(5) 0.0220(6) 0.0010(4) -0.0027(5) -0.0018(5)
C20 0.0176(5) 0.0149(5) 0.0184(5) 0.0019(4) -0.0059(4) -0.0051(4)
C21 0.0168(5) 0.0147(5) 0.0195(5) 0.0010(4) -0.0029(4) -0.0059(4)
C22 0.0254(6) 0.0161(5) 0.0187(6) 0.0002(5) -0.0029(5) -0.0065(5)
C23 0.0275(7) 0.0226(6) 0.0204(6) -0.0013(5) -0.0081(5) -0.0079(5)
C24 0.0314(7) 0.0227(6) 0.0187(6) 0.0019(5) -0.0098(5) -0.0052(5)
C25 0.0305(7) 0.0170(6) 0.0176(6) -0.0016(5) -0.0002(5) -0.0021(5)
C26 0.0188(6) 0.0148(5) 0.0195(6) -0.0010(4) -0.0018(4) -0.0050(4)
C27 0.0184(5) 0.0158(5) 0.0167(5) -0.0011(4) -0.0056(4) -0.0047(4)
C28 0.0332(8) 0.0245(7) 0.0199(6) -0.0012(6) 0.0023(5) -0.0069(5)

loop_
_atom_type_symbol
_atom_type_description
_atom_type_scat_dispersion_real
_atom_type_scat_dispersion_imag
_atom_type_scat_source
C C 0.0033 0.0016 'International Tables Vol C Tables 4.2.6.8 and 6.1.1.4'
H H 0.0000 0.0000 'International Tables Vol C Tables 4.2.6.8 and 6.1.1.4'
F F 0.0171 0.0103 'International Tables Vol C Tables 4.2.6.8 and 6.1.1.4'
N N 0.0061 0.0033 'International Tables Vol C Tables 4.2.6.8 and 6.1.1.4'
O O 0.0106 0.0060 'International Tables Vol C Tables 4.2.6.8 and 6.1.1.4'

loop_
_geom_angle_atom_site_label_1
_geom_angle_atom_site_label_2
_geom_angle_atom_site_label_3
_geom_angle
C1 N1 C5 116.94(12)
C6 N2 C3 124.33(11)
C6 N2 C13 113.71(11)
C3 N2 C13 121.94(11)
C19 N3 C15 117.26(12)
C27 N4 C17 123.69(10)
C27 N4 C20 113.87(11)
C17 N4 C20 122.21(11)
N1 C1 F1 117.06(12)
N1 C1 C2 124.07(13)
F1 C1 C2 118.87(12)
F2 C2 C1 120.87(12)
F2 C2 C3 119.96(12)
C1 C2 C3 119.15(12)
C2 C3 C4 116.92(12)
C2 C3 N2 121.00(11)
C4 C3 N2 122.02(12)
F3 C4 C5 120.87(12)
F3 C4 C3 120.66(12)
C5 C4 C3 118.42(12)
N1 C5 F4 116.75(13)
N1 C5 C4 124.49(13)
F4 C5 C4 118.75(13)
O1 C6 N2 123.41(13)
O1 C6 C7 129.08(13)
N2 C6 C7 107.50(11)
C6 C7 C12 105.79(11)
C6 C7 C8 114.60(13)
C12 C7 C8 102.66(11)
C6 C7 H7 111.1
C12 C7 H7 111.1
C8 C7 H7 111.1
C9 C8 C7 106.69(13)
C9 C8 C14 97.02(13)
C7 C8 C14 98.55(13)
C9 C8 H8 117.1
C7 C8 H8 117.1
C14 C8 H8 117.1
C10 C9 C8 111.81(17)
C10 C9 H9 124.1
C8 C9 H9 124.1
C9 C10 C11 105.78(16)
C9 C10 H10 127.1
C11 C10 H10 127.1
C10 C11 C14 103.19(15)
C10 C11 C12 107.98(13)
C14 C11 C12 99.67(12)
C10 C11 H11 114.8
C14 C11 H11 114.8
C12 C11 H11 114.8
C13 C12 C7 105.61(11)
C13 C12 C11 115.44(11)
C7 C12 C11 103.66(11)
C13 C12 H12 110.6
C7 C12 H12 110.6
C11 C12 H12 110.6
O2 C13 N2 123.30(12)
O2 C13 C12 129.34(12)
N2 C13 C12 107.35(11)
C11 C14 C8 91.50(13)
C11 C14 H14A 113.4
C8 C14 H14A 113.4
C11 C14 H14B 113.4
C8 C14 H14B 113.4
H14A C14 H14B 110.7
N3 C15 F5 116.65(12)
N3 C15 C16 124.23(12)
F5 C15 C16 119.11(12)
F6 C16 C15 120.74(11)
F6 C16 C17 120.86(12)
C15 C16 C17 118.40(12)
C18 C17 C16 117.45(12)
C18 C17 N4 120.70(11)
C16 C17 N4 121.85(12)
F7 C18 C19 120.46(12)
F7 C18 C17 120.92(11)
C19 C18 C17 118.60(12)
N3 C19 F8 117.01(12)
N3 C19 C18 124.05(13)
F8 C19 C18 118.94(12)
O3 C20 N4 123.24(12)
O3 C20 C21 129.39(12)
N4 C20 C21 107.37(10)
C20 C21 C26 105.67(10)
C20 C21 C22 113.60(11)
C26 C21 C22 103.31(10)
C20 C21 H21 111.3
C26 C21 H21 111.3
C22 C21 H21 111.3
C23 C22 C28 100.97(11)
C23 C22 C21 106.32(10)
C28 C22 C21 98.84(11)
C23 C22 H22 116.1
C28 C22 H22 116.1
C21 C22 H22 116.1
C24 C23 C22 107.28(13)
C24 C23 H23 126.4
C22 C23 H23 126.4
C23 C24 C25 108.23(13)
C23 C24 H24 125.9
C25 C24 H24 125.9
C24 C25 C28 100.25(11)
C24 C25 C26 106.61(11)
C28 C25 C26 98.57(11)
C24 C25 H25 116.3
C28 C25 H25 116.3
C26 C25 H25 116.3
C27 C26 C21 105.73(10)
C27 C26 C25 113.65(11)
C21 C26 C25 102.89(10)
C27 C26 H26 111.4
C21 C26 H26 111.4
C25 C26 H26 111.4
O4 C27 N4 123.64(12)
O4 C27 C26 128.99(12)
N4 C27 C26 107.35(10)
C22 C28 C25 94.29(11)
C22 C28 H28A 112.9
C25 C28 H28A 112.9
C22 C28 H28B 112.9
C25 C28 H28B 112.9
H28A C28 H28B 110.3

loop_
_geom_bond_atom_site_label_1
_geom_bond_atom_site_label_2
_geom_bond_distance
F1 C1 1.3384(16)
F2 C2 1.3390(15)
F3 C4 1.3343(16)
F4 C5 1.3364(16)
F5 C15 1.3398(15)
F6 C16 1.3370(15)
F7 C18 1.3325(14)
F8 C19 1.3370(16)
O1 C6 1.2075(17)
O2 C13 1.2028(16)
O3 C20 1.2038(16)
O4 C27 1.2102(16)
N1 C1 1.3111(18)
N1 C5 1.312(2)
N2 C6 1.4077(17)
N2 C3 1.4107(17)
N2 C13 1.4161(17)
N3 C19 1.3103(18)
N3 C15 1.3125(19)
N4 C27 1.4056(17)
N4 C17 1.4086(16)
N4 C20 1.4165(16)
C1 C2 1.3809(19)
C2 C3 1.3871(18)
C3 C4 1.3917(18)
C4 C5 1.385(2)
C6 C7 1.507(2)
C7 C12 1.5482(19)
C7 C8 1.571(2)
C7 H7 1.0
C8 C9 1.501(3)
C8 C14 1.623(3)
C8 H8 1.0
C9 C10 1.304(2)
C9 H9 0.95
C10 C11 1.473(2)
C10 H10 0.95
C11 C14 1.535(2)
C11 C12 1.5683(19)
C11 H11 1.0
C12 C13 1.5084(18)
C12 H12 1.0
C14 H14A 0.99
C14 H14B 0.99
C15 C16 1.3794(19)
C16 C17 1.3909(17)
C17 C18 1.3858(18)
C18 C19 1.3825(18)
C20 C21 1.5033(18)
C21 C26 1.5499(18)
C21 C22 1.5753(18)
C21 H21 1.0
C22 C23 1.516(2)
C22 C28 1.537(2)
C22 H22 1.0
C23 C24 1.338(2)
C23 H23 0.95
C24 C25 1.519(2)
C24 H24 0.95
C25 C28 1.550(2)
C25 C26 1.5717(19)
C25 H25 1.0
C26 C27 1.5091(18)
C26 H26 1.0
C28 H28A 0.99
C28 H28B 0.99

loop_
_geom_hbond_atom_site_label_D
_geom_hbond_atom_site_label_H
_geom_hbond_atom_site_label_A
_geom_hbond_site_symmetry_A
_geom_hbond_distance_DH
_geom_hbond_distance_HA
_geom_hbond_distance_DA
_geom_hbond_angle_DHA
C7 H7 O1 2_667 1.00 2.58 3.3467(18) 133.2
C12 H12 F2 1_655 1.00 2.30 3.1902(17) 147.4
C21 H21 F7 1_655 1.00 2.55 3.3855(16) 141.4
C21 H21 O3 2_766 1.00 2.51 3.2765(16) 133.3
C26 H26 O4 2_776 1.00 2.51 3.3299(17) 139.0
C6 O1 Cg1 2_567 . 3.0462(14) 4.0022(16) 135.86(10)
C13 O2 Cg2 1_555 . 3.1839(14) 4.0238(17) 126.98(9)
C27 O4 Cg2 2_676 . 3.2978(14) 4.0644(16) 121.58(9)

loop_
_geom_torsion_atom_site_label_1
_geom_torsion_atom_site_label_2
_geom_torsion_atom_site_label_3
_geom_torsion_atom_site_label_4
_geom_torsion
C5 N1 C1 F1 179.36(12)
C5 N1 C1 C2 -0.2(2)
N1 C1 C2 F2 178.68(13)
F1 C1 C2 F2 -0.9(2)
N1 C1 C2 C3 0.0(2)
F1 C1 C2 C3 -179.51(12)
F2 C2 C3 C4 -178.07(11)
C1 C2 C3 C4 0.57(19)
F2 C2 C3 N2 4.45(19)
C1 C2 C3 N2 -176.90(12)
C6 N2 C3 C2 -122.28(14)
C13 N2 C3 C2 56.10(17)
C6 N2 C3 C4 60.38(18)
C13 N2 C3 C4 -121.24(14)
C2 C3 C4 F3 -178.53(12)
N2 C3 C4 F3 -1.08(19)
C2 C3 C4 C5 -1.01(19)
N2 C3 C4 C5 176.44(12)
C1 N1 C5 F4 178.87(12)
C1 N1 C5 C4 -0.3(2)
F3 C4 C5 N1 178.43(13)
C3 C4 C5 N1 0.9(2)
F3 C4 C5 F4 -0.7(2)
C3 C4 C5 F4 -178.23(12)
C3 N2 C6 O1 1.5(2)
C13 N2 C6 O1 -176.98(13)
C3 N2 C6 C7 -179.43(11)
C13 N2 C6 C7 2.06(15)
O1 C6 C7 C12 176.95(14)
N2 C6 C7 C12 -2.02(14)
O1 C6 C7 C8 64.62(19)
N2 C6 C7 C8 -114.36(13)
C6 C7 C8 C9 51.32(17)
C12 C7 C8 C9 -62.86(16)
C6 C7 C8 C14 151.35(12)
C12 C7 C8 C14 37.17(14)
C7 C8 C9 C10 68.24(19)
C14 C8 C9 C10 -32.91(18)
C8 C9 C10 C11 0.42(19)
C9 C10 C11 C14 35.12(18)
C9 C10 C11 C12 -69.79(17)
C6 C7 C12 C13 1.33(14)
C8 C7 C12 C13 121.79(12)
C6 C7 C12 C11 -120.46(12)
C8 C7 C12 C11 -0.01(14)
C10 C11 C12 C13 -47.45(16)
C14 C11 C12 C13 -154.82(14)
C10 C11 C12 C7 67.53(14)
C14 C11 C12 C7 -39.85(15)
C6 N2 C13 O2 179.80(12)
C3 N2 C13 O2 1.3(2)
C6 N2 C13 C12 -1.18(15)
C3 N2 C13 C12 -179.73(11)
C7 C12 C13 O2 178.76(14)
C11 C12 C13 O2 -67.39(19)
C7 C12 C13 N2 -0.18(14)
C11 C12 C13 N2 113.68(13)
C10 C11 C14 C8 -50.81(14)
C12 C11 C14 C8 60.38(14)
C9 C8 C14 C11 47.84(14)
C7 C8 C14 C11 -60.29(13)
C19 N3 C15 F5 -179.67(11)
C19 N3 C15 C16 0.4(2)
N3 C15 C16 F6 179.92(12)
F5 C15 C16 F6 0.03(19)
N3 C15 C16 C17 -0.2(2)
F5 C15 C16 C17 179.89(11)
F6 C16 C17 C18 179.90(11)
C15 C16 C17 C18 0.04(18)
F6 C16 C17 N4 0.29(19)
C15 C16 C17 N4 -179.57(11)
C27 N4 C17 C18 115.77(14)
C20 N4 C17 C18 -58.41(16)
C27 N4 C17 C16 -64.63(17)
C20 N4 C17 C16 121.18(13)
C16 C17 C18 F7 178.24(11)
N4 C17 C18 F7 -2.15(18)
C16 C17 C18 C19 -0.10(18)
N4 C17 C18 C19 179.52(11)
C15 N3 C19 F8 179.93(11)
C15 N3 C19 C18 -0.5(2)
F7 C18 C19 N3 -178.00(12)
C17 C18 C19 N3 0.3(2)
F7 C18 C19 F8 1.56(19)
C17 C18 C19 F8 179.90(11)
C27 N4 C20 O3 -178.97(12)
C17 N4 C20 O3 -4.26(19)
C27 N4 C20 C21 1.03(14)
C17 N4 C20 C21 175.74(11)
O3 C20 C21 C26 178.83(13)
N4 C20 C21 C26 -1.17(13)
O3 C20 C21 C22 66.28(17)
N4 C20 C21 C22 -113.72(11)
C20 C21 C22 C23 46.18(14)
C26 C21 C22 C23 -67.79(13)
C20 C21 C22 C28 150.43(11)
C26 C21 C22 C28 36.46(12)
C28 C22 C23 C24 -33.15(14)
C21 C22 C23 C24 69.55(14)
C22 C23 C24 C25 0.53(15)
C23 C24 C25 C28 31.90(14)
C23 C24 C25 C26 -70.35(14)
C20 C21 C26 C27 0.93(13)
C22 C21 C26 C27 120.51(11)
C20 C21 C26 C25 -118.55(11)
C22 C21 C26 C25 1.04(12)
C24 C25 C26 C27 -48.17(14)
C28 C25 C26 C27 -151.64(11)
C24 C25 C26 C21 65.64(12)
C28 C25 C26 C21 -37.82(12)
C17 N4 C27 O4 3.78(19)
C20 N4 C27 O4 178.40(12)
C17 N4 C27 C26 -175.04(11)
C20 N4 C27 C26 -0.41(14)
C21 C26 C27 O4 -179.08(13)
C25 C26 C27 O4 -66.97(17)
C21 C26 C27 N4 -0.35(13)
C25 C26 C27 N4 111.75(12)
C23 C22 C28 C25 49.19(12)
C21 C22 C28 C25 -59.46(12)
C24 C25 C28 C22 -48.49(12)
C26 C25 C28 C22 60.24(12)

_cod_database_fobs_code 2243012
